data_4032580
loop_
_publ_author_name
'Li, Jie'
'Zhang, Wen-Wen'
'Wei, Xiao-Jing'
'Liu, Feng'
'Hao, Wen-Juan'
'Wang, Shu-Liang'
'Li, Guigen'
'Tu, Shu-Jiang'
'Jiang, Bo'

_publ_section_title
;
 Radical Deaminative ipso-Cyclization of 4-Methoxyanilines with 1,7-Enynes
 for Accessing Spirocyclohexadienone-Containing
 Cyclopenta[c]quinolin-4-ones.
;
_journal_issue 13
_journal_name_full 'The Journal of organic chemistry'
_journal_page_first 6621
_journal_page_last 6628
_journal_paper_doi 10.1021/acs.joc.7b00704
_journal_volume 82
_journal_year 2017
_chemical_formula_sum 'C30 H22 Cl N O4 S'
_chemical_formula_weight 528.00
_chemical_name_systematic
; 
 ? 
;
_space_group_IT_number 14
_symmetry_cell_setting monoclinic
_symmetry_space_group_name_Hall '-P 2ybc'
_symmetry_space_group_name_H-M 'P 1 21/c 1'
_atom_sites_solution_hydrogens geom
_atom_sites_solution_primary direct
_atom_sites_solution_secondary difmap
_audit_creation_method SHELXL-97
_cell_angle_alpha 90.00
_cell_angle_beta 93.5150(10)
_cell_angle_gamma 90.00
_cell_formula_units_Z 4
_cell_length_a 8.5801(7)
_cell_length_b 10.7907(9)
_cell_length_c 27.200(3)
_cell_measurement_reflns_used 935
_cell_measurement_temperature 298(2)
_cell_measurement_theta_max 28.271
_cell_measurement_theta_min 2.411
_cell_volume 2513.6(4)
_computing_cell_refinement 'Bruker SMART'
_computing_data_collection 'Bruker SMART'
_computing_data_reduction 'Bruker SHELXTL'
_computing_molecular_graphics 'Bruker SHELXTL'
_computing_publication_material 'Bruker SHELXTL'
_computing_structure_refinement 'SHELXL-97 (Sheldrick, 1997)'
_computing_structure_solution 'SHELXS-97 (Sheldrick, 1990)'
_diffrn_ambient_temperature 298(2)
_diffrn_measured_fraction_theta_full 0.982
_diffrn_measured_fraction_theta_max 0.982
_diffrn_measurement_device_type 'CCD area detector'
_diffrn_measurement_method 'phi and omega scans'
_diffrn_radiation_monochromator graphite
_diffrn_radiation_source 'fine-focus sealed tube'
_diffrn_radiation_type MoK\a
_diffrn_radiation_wavelength 0.71073
_diffrn_reflns_av_R_equivalents 0.1945
_diffrn_reflns_av_sigmaI/netI 0.2849
_diffrn_reflns_limit_h_max 10
_diffrn_reflns_limit_h_min -8
_diffrn_reflns_limit_k_max 12
_diffrn_reflns_limit_k_min -12
_diffrn_reflns_limit_l_max 13
_diffrn_reflns_limit_l_min -32
_diffrn_reflns_number 10328
_diffrn_reflns_theta_full 25.02
_diffrn_reflns_theta_max 25.02
_diffrn_reflns_theta_min 2.38
_exptl_absorpt_coefficient_mu 0.273
_exptl_absorpt_correction_T_max 0.9838
_exptl_absorpt_correction_T_min 0.9679
_exptl_absorpt_correction_type multi-scan
_exptl_absorpt_process_details sadabs
_exptl_crystal_colour orange
_exptl_crystal_density_diffrn 1.395
_exptl_crystal_density_method 'not measured'
_exptl_crystal_description block
_exptl_crystal_F_000 1096
_exptl_crystal_size_max 0.12
_exptl_crystal_size_mid 0.08
_exptl_crystal_size_min 0.06
_refine_diff_density_max 0.228
_refine_diff_density_min -0.247
_refine_diff_density_rms 0.058
_refine_ls_extinction_method none
_refine_ls_goodness_of_fit_ref 0.910
_refine_ls_hydrogen_treatment mixed
_refine_ls_matrix_type full
_refine_ls_number_parameters 335
_refine_ls_number_reflns 4362
_refine_ls_number_restraints 0
_refine_ls_restrained_S_all 0.910
_refine_ls_R_factor_all 0.2600
_refine_ls_R_factor_gt 0.0851
_refine_ls_shift/su_max 0.000
_refine_ls_shift/su_mean 0.000
_refine_ls_structure_factor_coef Fsqd
_refine_ls_weighting_details 'calc w=1/[\s^2^(Fo^2^)+(0.0005P)^2^+0.0000P] where P=(Fo^2^+2Fc^2^)/3'
_refine_ls_weighting_scheme calc
_refine_ls_wR_factor_gt 0.1098
_refine_ls_wR_factor_ref 0.1364
_reflns_number_gt 1254
_reflns_number_total 4362
_reflns_threshold_expression >2sigma(I)
_cod_data_source_file jo7b00704_si_002.cif
_cod_data_source_block 160704a
_cod_depositor_comments
;
The following automatic conversions were performed:

'_symmetry_cell_setting' value 'Monoclinic' changed to 'monoclinic'
according to
/home/data/users/saulius/crontab/automatic-downloads/rss-feeds/ACS/lib/dictionaries/cif_core.dic
dictionary named 'cif_core.dic' version 2.4.2 from 2011-04-26.

Automatic conversion script
Id: cif_fix_values 4973 2017-02-22 13:04:09Z antanas 

 Adding full bibliography for 4032580.cif.
;
_cod_original_sg_symbol_H-M P2(1)/c
_cod_database_code 4032580

loop_
_symmetry_equiv_pos_as_xyz
'x, y, z'
'-x, y+1/2, -z+1/2'
'-x, -y, -z'
'x, -y-1/2, z-1/2'

loop_
_atom_site_label
_atom_site_type_symbol
_atom_site_fract_x
_atom_site_fract_y
_atom_site_fract_z
_atom_site_U_iso_or_equiv
_atom_site_adp_type
_atom_site_occupancy
_atom_site_symmetry_multiplicity
_atom_site_calc_flag
_atom_site_refinement_flags
S1 S 0.3667(2) 0.2179(2) 0.48109(8) 0.0540(6) Uani 1 1 d .
Cl1 Cl 0.0979(3) 0.2024(3) 0.11675(8) 0.1098(10) Uani 1 1 d .
N1 N 0.2256(7) 0.1402(5) 0.4467(2) 0.0501(17) Uani 1 1 d .
O1 O 0.0427(5) 0.2526(5) 0.48411(19) 0.0710(18) Uani 1 1 d .
O2 O 0.3372(5) 0.2029(5) 0.53112(16) 0.0561(14) Uani 1 1 d .
O3 O 0.5094(5) 0.1757(4) 0.46406(17) 0.0661(16) Uani 1 1 d .
O4 O -0.5833(7) 0.4207(6) 0.2726(3) 0.111(3) Uani 1 1 d .
C1 C 0.0715(9) 0.1842(7) 0.4504(3) 0.051(2) Uani 1 1 d .
C2 C -0.0495(9) 0.1408(7) 0.4127(3) 0.047(2) Uani 1 1 d .
C3 C 0.0168(9) 0.1288(7) 0.3635(3) 0.053(2) Uani 1 1 d .
C4 C 0.1659(9) 0.0548(6) 0.3638(3) 0.042(2) Uani 1 1 d .
C5 C 0.2622(8) 0.0557(7) 0.4075(3) 0.043(2) Uani 1 1 d .
C6 C 0.3855(8) -0.0248(7) 0.4136(3) 0.054(2) Uani 1 1 d .
H6 H 0.4459 -0.0284 0.4431 0.065 Uiso 1 1 calc R
C7 C 0.4178(9) -0.1010(8) 0.3742(3) 0.064(3) Uani 1 1 d .
H7 H 0.5021 -0.1550 0.3780 0.077 Uiso 1 1 calc R
C8 C 0.3344(10) -0.1004(8) 0.3314(3) 0.067(3) Uani 1 1 d .
H8 H 0.3624 -0.1503 0.3055 0.081 Uiso 1 1 calc R
C9 C 0.2054(9) -0.0242(7) 0.3262(3) 0.063(2) Uani 1 1 d .
H9 H 0.1436 -0.0257 0.2969 0.075 Uiso 1 1 calc R
C10 C -0.1701(8) 0.2446(7) 0.4018(3) 0.061(3) Uani 1 1 d .
H10A H -0.2659 0.2267 0.4176 0.074 Uiso 1 1 calc R
H10B H -0.1294 0.3233 0.4141 0.074 Uiso 1 1 calc R
C11 C -0.2012(8) 0.2498(7) 0.3462(3) 0.047(2) Uani 1 1 d .
C12 C -0.3507(9) 0.1859(7) 0.3274(3) 0.061(2) Uani 1 1 d .
H12 H -0.3577 0.1013 0.3336 0.073 Uiso 1 1 calc R
C13 C -0.4728(9) 0.2379(8) 0.3030(3) 0.063(3) Uani 1 1 d .
H13 H -0.5593 0.1900 0.2931 0.076 Uiso 1 1 calc R
C14 C -0.4714(10) 0.3701(9) 0.2918(3) 0.069(3) Uani 1 1 d .
C15 C -0.3265(10) 0.4330(8) 0.3070(3) 0.069(3) Uani 1 1 d .
H15 H -0.3199 0.5171 0.3000 0.082 Uiso 1 1 calc R
C16 C -0.2028(9) 0.3802(7) 0.3300(3) 0.056(2) Uani 1 1 d .
H16 H -0.1132 0.4275 0.3362 0.067 Uiso 1 1 calc R
C17 C -0.0623(8) 0.1835(7) 0.3271(3) 0.044(2) Uani 1 1 d .
C18 C -0.0256(9) 0.1894(7) 0.2749(3) 0.048(2) Uani 1 1 d .
C19 C 0.0973(8) 0.2590(7) 0.2604(3) 0.061(2) Uani 1 1 d .
H19 H 0.1574 0.3042 0.2836 0.073 Uiso 1 1 calc R
C20 C 0.1328(10) 0.2625(8) 0.2113(3) 0.069(3) Uani 1 1 d .
H20 H 0.2162 0.3109 0.2024 0.083 Uiso 1 1 calc R
C21 C 0.0512(10) 0.1985(10) 0.1764(3) 0.068(3) Uani 1 1 d .
C22 C -0.0732(11) 0.1309(8) 0.1896(3) 0.068(3) Uani 1 1 d .
H22 H -0.1339 0.0878 0.1658 0.082 Uiso 1 1 calc R
C23 C -0.1097(9) 0.1263(7) 0.2388(3) 0.061(2) Uani 1 1 d .
H23 H -0.1942 0.0785 0.2474 0.073 Uiso 1 1 calc R
C24 C -0.1135(8) 0.0179(7) 0.4309(3) 0.070(3) Uani 1 1 d .
H24A H -0.0297 -0.0407 0.4356 0.105 Uiso 1 1 calc R
H24B H -0.1902 -0.0137 0.4070 0.105 Uiso 1 1 calc R
H24C H -0.1606 0.0309 0.4616 0.105 Uiso 1 1 calc R
C25 C 0.3419(8) 0.3718(7) 0.4629(3) 0.044(2) Uani 1 1 d .
C26 C 0.2707(9) 0.4545(9) 0.4928(3) 0.072(3) Uani 1 1 d .
H26 H 0.2335 0.4289 0.5225 0.086 Uiso 1 1 calc R
C27 C 0.2552(10) 0.5777(9) 0.4775(3) 0.073(3) Uani 1 1 d .
H27 H 0.2059 0.6353 0.4967 0.088 Uiso 1 1 calc R
C28 C 0.3124(10) 0.6120(8) 0.4345(4) 0.079(3) Uani 1 1 d .
H28 H 0.3002 0.6935 0.4239 0.094 Uiso 1 1 calc R
C29 C 0.3875(10) 0.5302(10) 0.4064(4) 0.088(3) Uani 1 1 d .
H29 H 0.4303 0.5570 0.3777 0.105 Uiso 1 1 calc R
C30 C 0.4005(9) 0.4086(9) 0.4201(3) 0.064(3) Uani 1 1 d .
H30 H 0.4488 0.3518 0.4003 0.077 Uiso 1 1 calc R

loop_
_atom_site_aniso_label
_atom_site_aniso_U_11
_atom_site_aniso_U_22
_atom_site_aniso_U_33
_atom_site_aniso_U_23
_atom_site_aniso_U_13
_atom_site_aniso_U_12
S1 0.0409(14) 0.0573(15) 0.0634(15) 0.0042(14) -0.0004(11) 0.0006(13)
Cl1 0.153(3) 0.110(2) 0.0701(17) 0.0114(16) 0.0338(16) 0.019(2)
N1 0.033(4) 0.046(4) 0.070(4) -0.019(4) -0.006(3) -0.007(3)
O1 0.039(3) 0.093(5) 0.082(4) -0.025(4) 0.006(3) 0.005(3)
O2 0.050(3) 0.072(4) 0.046(3) 0.010(3) -0.001(2) 0.001(3)
O3 0.038(3) 0.055(4) 0.106(4) -0.005(3) 0.009(3) 0.002(3)
O4 0.051(4) 0.101(5) 0.176(7) 0.031(5) -0.042(4) 0.021(4)
C1 0.035(5) 0.054(6) 0.066(6) 0.005(5) 0.016(5) 0.001(5)
C2 0.037(5) 0.052(6) 0.050(5) 0.006(5) -0.005(4) 0.003(4)
C3 0.039(6) 0.049(6) 0.071(6) 0.015(5) 0.008(5) -0.001(4)
C4 0.047(6) 0.036(5) 0.043(5) 0.009(4) 0.001(4) -0.006(4)
C5 0.032(5) 0.031(5) 0.067(6) 0.001(5) 0.009(4) -0.003(4)
C6 0.039(5) 0.049(6) 0.073(6) 0.010(5) -0.013(4) 0.008(4)
C7 0.055(6) 0.046(6) 0.091(7) 0.002(6) 0.005(6) 0.009(5)
C8 0.053(6) 0.060(7) 0.089(8) -0.009(6) 0.007(5) 0.015(5)
C9 0.058(6) 0.077(7) 0.052(5) -0.017(5) -0.001(5) -0.004(5)
C10 0.037(5) 0.090(8) 0.058(5) 0.000(5) 0.016(4) 0.003(5)
C11 0.015(4) 0.058(6) 0.069(6) -0.002(5) 0.006(4) -0.005(4)
C12 0.057(6) 0.047(6) 0.081(6) -0.001(5) 0.018(5) -0.005(5)
C13 0.028(5) 0.069(7) 0.091(7) -0.003(6) -0.010(5) 0.007(5)
C14 0.041(7) 0.077(8) 0.087(7) 0.001(6) 0.000(5) 0.011(6)
C15 0.058(7) 0.045(6) 0.103(7) 0.021(6) 0.011(6) 0.014(5)
C16 0.028(5) 0.046(6) 0.097(7) 0.003(5) 0.015(5) -0.004(4)
C17 0.035(5) 0.045(6) 0.053(5) 0.004(5) 0.002(4) 0.001(4)
C18 0.031(5) 0.056(6) 0.054(5) 0.001(5) -0.011(4) -0.002(4)
C19 0.039(5) 0.070(7) 0.074(6) 0.002(5) 0.004(5) 0.002(5)
C20 0.062(7) 0.072(7) 0.074(6) 0.023(6) 0.020(5) 0.004(5)
C21 0.051(6) 0.089(8) 0.064(6) 0.012(6) 0.000(5) 0.015(6)
C22 0.080(8) 0.060(7) 0.063(7) -0.012(5) -0.014(5) 0.012(6)
C23 0.051(6) 0.056(6) 0.077(7) 0.003(5) 0.006(5) 0.000(5)
C24 0.052(6) 0.077(7) 0.082(6) 0.027(5) 0.009(4) -0.015(5)
C25 0.042(5) 0.040(5) 0.049(5) 0.000(5) 0.004(4) -0.004(4)
C26 0.079(7) 0.071(7) 0.065(6) -0.009(6) 0.004(5) -0.001(6)
C27 0.094(8) 0.053(7) 0.071(7) -0.005(6) -0.006(6) 0.011(6)
C28 0.084(8) 0.041(6) 0.110(9) -0.002(7) -0.007(6) -0.008(6)
C29 0.071(7) 0.082(8) 0.113(9) 0.011(8) 0.033(6) 0.003(6)
C30 0.065(7) 0.063(7) 0.064(6) 0.010(5) -0.002(5) 0.004(5)

loop_
_atom_type_symbol
_atom_type_description
_atom_type_scat_dispersion_real
_atom_type_scat_dispersion_imag
_atom_type_scat_source
C C 0.0033 0.0016 'International Tables Vol C Tables 4.2.6.8 and 6.1.1.4'
H H 0.0000 0.0000 'International Tables Vol C Tables 4.2.6.8 and 6.1.1.4'
N N 0.0061 0.0033 'International Tables Vol C Tables 4.2.6.8 and 6.1.1.4'
O O 0.0106 0.0060 'International Tables Vol C Tables 4.2.6.8 and 6.1.1.4'
S S 0.1246 0.1234 'International Tables Vol C Tables 4.2.6.8 and 6.1.1.4'
Cl Cl 0.1484 0.1585 'International Tables Vol C Tables 4.2.6.8 and 6.1.1.4'

loop_
_geom_angle_atom_site_label_1
_geom_angle_atom_site_label_2
_geom_angle_atom_site_label_3
_geom_angle
O2 S1 O3 119.4(3)
O2 S1 N1 108.1(3)
O3 S1 N1 105.2(3)
O2 S1 C25 111.0(4)
O3 S1 C25 107.9(3)
N1 S1 C25 104.1(3)
C1 N1 C5 120.6(6)
C1 N1 S1 115.5(5)
C5 N1 S1 122.3(5)
O1 C1 N1 119.5(7)
O1 C1 C2 123.1(7)
N1 C1 C2 117.4(7)
C1 C2 C3 111.0(7)
C1 C2 C24 107.3(6)
C3 C2 C24 112.3(7)
C1 C2 C10 109.6(6)
C3 C2 C10 100.3(6)
C24 C2 C10 116.2(6)
C17 C3 C2 115.6(7)
C17 C3 C4 130.2(7)
C2 C3 C4 114.2(7)
C9 C4 C5 118.0(7)
C9 C4 C3 124.5(7)
C5 C4 C3 117.1(7)
C6 C5 C4 120.3(7)
C6 C5 N1 120.7(8)
C4 C5 N1 118.9(7)
C5 C6 C7 118.1(8)
C5 C6 H6 121.0
C7 C6 H6 121.0
C8 C7 C6 123.4(8)
C8 C7 H7 118.3
C6 C7 H7 118.3
C7 C8 C9 118.6(8)
C7 C8 H8 120.7
C9 C8 H8 120.7
C8 C9 C4 121.4(8)
C8 C9 H9 119.3
C4 C9 H9 119.3
C11 C10 C2 107.0(6)
C11 C10 H10A 110.3
C2 C10 H10A 110.3
C11 C10 H10B 110.3
C2 C10 H10B 110.3
H10A C10 H10B 108.6
C16 C11 C17 110.1(6)
C16 C11 C12 110.0(7)
C17 C11 C12 109.7(6)
C16 C11 C10 109.3(7)
C17 C11 C10 103.3(6)
C12 C11 C10 114.3(6)
C13 C12 C11 126.9(8)
C13 C12 H12 116.6
C11 C12 H12 116.6
C12 C13 C14 120.1(8)
C12 C13 H13 120.0
C14 C13 H13 120.0
O4 C14 C15 124.1(10)
O4 C14 C13 121.4(9)
C15 C14 C13 114.5(8)
C16 C15 C14 125.3(8)
C16 C15 H15 117.3
C14 C15 H15 117.3
C15 C16 C11 122.9(8)
C15 C16 H16 118.5
C11 C16 H16 118.5
C3 C17 C18 128.1(7)
C3 C17 C11 109.8(7)
C18 C17 C11 122.0(7)
C23 C18 C19 116.6(7)
C23 C18 C17 122.4(7)
C19 C18 C17 121.0(8)
C18 C19 C20 120.7(8)
C18 C19 H19 119.7
C20 C19 H19 119.7
C21 C20 C19 122.2(8)
C21 C20 H20 118.9
C19 C20 H20 118.9
C20 C21 C22 118.4(8)
C20 C21 Cl1 121.5(8)
C22 C21 Cl1 120.1(8)
C21 C22 C23 120.0(8)
C21 C22 H22 120.0
C23 C22 H22 120.0
C18 C23 C22 122.2(8)
C18 C23 H23 118.9
C22 C23 H23 118.9
C2 C24 H24A 109.5
C2 C24 H24B 109.5
H24A C24 H24B 109.5
C2 C24 H24C 109.5
H24A C24 H24C 109.5
H24B C24 H24C 109.5
C30 C25 C26 121.2(8)
C30 C25 S1 118.5(7)
C26 C25 S1 120.2(7)
C25 C26 C27 118.7(8)
C25 C26 H26 120.7
C27 C26 H26 120.7
C28 C27 C26 119.1(9)
C28 C27 H27 120.4
C26 C27 H27 120.4
C27 C28 C29 121.4(9)
C27 C28 H28 119.3
C29 C28 H28 119.3
C28 C29 C30 120.3(9)
C28 C29 H29 119.8
C30 C29 H29 119.8
C25 C30 C29 119.2(9)
C25 C30 H30 120.4
C29 C30 H30 120.4

loop_
_geom_bond_atom_site_label_1
_geom_bond_atom_site_label_2
_geom_bond_distance
S1 O2 1.409(4)
S1 O3 1.411(4)
S1 N1 1.704(6)
S1 C25 1.741(7)
Cl1 C21 1.695(8)
N1 C1 1.415(8)
N1 C5 1.450(8)
O1 C1 1.214(7)
O4 C14 1.196(9)
C1 C2 1.489(9)
C2 C3 1.492(9)
C2 C24 1.529(9)
C2 C10 1.542(9)
C3 C17 1.306(8)
C3 C4 1.507(9)
C4 C9 1.389(8)
C4 C5 1.407(8)
C5 C6 1.372(8)
C6 C7 1.391(9)
C6 H6 0.9300
C7 C8 1.328(9)
C7 H7 0.9300
C8 C9 1.379(9)
C8 H8 0.9300
C9 H9 0.9300
C10 C11 1.522(9)
C10 H10A 0.9700
C10 H10B 0.9700
C11 C16 1.473(9)
C11 C17 1.509(8)
C11 C12 1.518(9)
C12 C13 1.329(9)
C12 H12 0.9300
C13 C14 1.459(10)
C13 H13 0.9300
C14 C15 1.454(10)
C15 C16 1.327(9)
C15 H15 0.9300
C16 H16 0.9300
C17 C18 1.474(9)
C18 C23 1.364(9)
C18 C19 1.373(8)
C19 C20 1.388(8)
C19 H19 0.9300
C20 C21 1.336(10)
C20 H20 0.9300
C21 C22 1.359(10)
C22 C23 1.395(9)
C22 H22 0.9300
C23 H23 0.9300
C24 H24A 0.9600
C24 H24B 0.9600
C24 H24C 0.9600
C25 C30 1.355(8)
C25 C26 1.374(9)
C26 C27 1.397(10)
C26 H26 0.9300
C27 C28 1.347(9)
C27 H27 0.9300
C28 C29 1.355(10)
C28 H28 0.9300
C29 C30 1.367(10)
C29 H29 0.9300
C30 H30 0.9300

loop_
_geom_torsion_atom_site_label_1
_geom_torsion_atom_site_label_2
_geom_torsion_atom_site_label_3
_geom_torsion_atom_site_label_4
_geom_torsion
O2 S1 N1 C1 63.0(6)
O3 S1 N1 C1 -168.4(5)
C25 S1 N1 C1 -55.0(6)
O2 S1 N1 C5 -131.3(5)
O3 S1 N1 C5 -2.7(6)
C25 S1 N1 C5 110.7(6)
C5 N1 C1 O1 178.4(6)
S1 N1 C1 O1 -15.7(9)
C5 N1 C1 C2 -0.3(9)
S1 N1 C1 C2 165.6(5)
O1 C1 C2 C3 145.0(7)
N1 C1 C2 C3 -36.4(9)
O1 C1 C2 C24 -91.9(8)
N1 C1 C2 C24 86.7(7)
O1 C1 C2 C10 35.1(10)
N1 C1 C2 C10 -146.2(6)
C1 C2 C3 C17 -129.3(8)
C24 C2 C3 C17 110.6(8)
C10 C2 C3 C17 -13.5(9)
C1 C2 C3 C4 50.7(9)
C24 C2 C3 C4 -69.5(9)
C10 C2 C3 C4 166.4(6)
C17 C3 C4 C9 -36.5(12)
C2 C3 C4 C9 143.6(7)
C17 C3 C4 C5 151.0(8)
C2 C3 C4 C5 -28.9(10)
C9 C4 C5 C6 -3.9(10)
C3 C4 C5 C6 169.1(6)
C9 C4 C5 N1 178.2(6)
C3 C4 C5 N1 -8.8(9)
C1 N1 C5 C6 -153.4(7)
S1 N1 C5 C6 41.6(9)
C1 N1 C5 C4 24.5(9)
S1 N1 C5 C4 -140.4(6)
C4 C5 C6 C7 4.0(11)
N1 C5 C6 C7 -178.1(6)
C5 C6 C7 C8 -0.7(12)
C6 C7 C8 C9 -2.7(13)
C7 C8 C9 C4 2.8(12)
C5 C4 C9 C8 0.4(11)
C3 C4 C9 C8 -172.0(7)
C1 C2 C10 C11 136.0(6)
C3 C2 C10 C11 19.2(8)
C24 C2 C10 C11 -102.2(7)
C2 C10 C11 C16 -135.9(6)
C2 C10 C11 C17 -18.7(7)
C2 C10 C11 C12 100.4(7)
C16 C11 C12 C13 -4.6(11)
C17 C11 C12 C13 -125.9(8)
C10 C11 C12 C13 118.6(9)
C11 C12 C13 C14 0.1(13)
C12 C13 C14 O4 -175.3(8)
C12 C13 C14 C15 3.0(12)
O4 C14 C15 C16 177.2(9)
C13 C14 C15 C16 -1.0(13)
C14 C15 C16 C11 -4.2(14)
C17 C11 C16 C15 127.5(8)
C12 C11 C16 C15 6.5(11)
C10 C11 C16 C15 -119.7(8)
C2 C3 C17 C18 179.1(7)
C4 C3 C17 C18 -0.8(14)
C2 C3 C17 C11 2.0(10)
C4 C3 C17 C11 -177.9(7)
C16 C11 C17 C3 127.3(8)
C12 C11 C17 C3 -111.5(8)
C10 C11 C17 C3 10.7(8)
C16 C11 C17 C18 -50.0(10)
C12 C11 C17 C18 71.2(9)
C10 C11 C17 C18 -166.6(7)
C3 C17 C18 C23 109.0(9)
C11 C17 C18 C23 -74.3(10)
C3 C17 C18 C19 -70.5(12)
C11 C17 C18 C19 106.2(8)
C23 C18 C19 C20 -0.6(11)
C17 C18 C19 C20 178.9(7)
C18 C19 C20 C21 -0.5(13)
C19 C20 C21 C22 1.9(14)
C19 C20 C21 Cl1 -179.1(6)
C20 C21 C22 C23 -2.1(13)
Cl1 C21 C22 C23 178.9(6)
C19 C18 C23 C22 0.4(11)
C17 C18 C23 C22 -179.2(7)
C21 C22 C23 C18 1.0(13)
O2 S1 C25 C30 164.5(6)
O3 S1 C25 C30 32.0(7)
N1 S1 C25 C30 -79.5(7)
O2 S1 C25 C26 -12.6(7)
O3 S1 C25 C26 -145.2(6)
N1 S1 C25 C26 103.4(7)
C30 C25 C26 C27 1.9(12)
S1 C25 C26 C27 178.9(6)
C25 C26 C27 C28 -1.0(13)
C26 C27 C28 C29 -1.4(15)
C27 C28 C29 C30 3.0(15)
C26 C25 C30 C29 -0.3(13)
S1 C25 C30 C29 -177.4(6)
C28 C29 C30 C25 -2.2(14)
